data_4068217
loop_
_publ_author_name
'Wu, Si-Hai'
'Abru\~na, H\'ector D.'
'Zhong, Yu-Wu'

_publ_section_title
;
 Rhenium Complexes of 2,3-Di(2-pyridyl)-5,6-diphenylpyrazine: Synthesis,
 Characterization, and Reactivity
;
_journal_issue 3
_journal_name_full Organometallics
_journal_page_first 1161
_journal_paper_doi 10.1021/om201240c
_journal_volume 31
_journal_year 2012
_chemical_formula_sum 'C63 H39 Cl F12 N10 P2 Ru2'
_chemical_formula_weight 1463.57
_chemical_name_systematic
; 
 ? 
;
_space_group_IT_number 14
_symmetry_cell_setting monoclinic
_symmetry_space_group_name_Hall '-P 2yn'
_symmetry_space_group_name_H-M 'P 1 21/n 1'
_atom_sites_solution_hydrogens geom
_atom_sites_solution_primary direct
_atom_sites_solution_secondary difmap
_audit_creation_method SHELXL-97
_cell_angle_alpha 90.00
_cell_angle_beta 100.45(3)
_cell_angle_gamma 90.00
_cell_formula_units_Z 4
_cell_length_a 14.005(3)
_cell_length_b 27.949(6)
_cell_length_c 15.408(3)
_cell_measurement_reflns_used 14872
_cell_measurement_temperature 173(2)
_cell_measurement_theta_max 26.0222
_cell_measurement_theta_min 1.3438
_cell_volume 5931(2)
_computing_cell_refinement 'CrystalClear (Rigaku Inc., 2008)'
_computing_data_collection 'CrystalClear (Rigaku Inc., 2008)'
_computing_data_reduction 'CrystalClear (Rigaku Inc., 2008)'
_computing_molecular_graphics
;
 Mercury: visualization and analysis of crystal structures, C. F. Macrae,
 P. R. Edgington, P. McCabe, E. Pidcock, G. P. Shields, R. Taylor,
 M. Towler and J. van de Streek, J. Appl. Cryst., 39, 453-457, 2006.
;
_computing_publication_material 'SHELX-97 (Sheldrick, 2008)'
_computing_structure_refinement 'SHELX-97 (Sheldrick, 2008)'
_computing_structure_solution 'SHELX-97 (Sheldrick, 2008)'
_diffrn_ambient_temperature 173(2)
_diffrn_detector_area_resol_mean 28.5714
_diffrn_measured_fraction_theta_full 0.993
_diffrn_measured_fraction_theta_max 0.993
_diffrn_measurement_device_type 'Saturn724+ CCD'
_diffrn_measurement_method '\w scans at fixed \c = 45\%'
_diffrn_radiation_monochromator graphite
_diffrn_radiation_source 'fine-focus sealed tube'
_diffrn_radiation_type MoK\a
_diffrn_radiation_wavelength 0.71073
_diffrn_reflns_av_R_equivalents 0.0667
_diffrn_reflns_av_sigmaI/netI 0.0934
_diffrn_reflns_limit_h_max 14
_diffrn_reflns_limit_h_min -17
_diffrn_reflns_limit_k_max 31
_diffrn_reflns_limit_k_min -34
_diffrn_reflns_limit_l_max 19
_diffrn_reflns_limit_l_min -11
_diffrn_reflns_number 27352
_diffrn_reflns_theta_full 26.03
_diffrn_reflns_theta_max 26.03
_diffrn_reflns_theta_min 1.65
_exptl_absorpt_coefficient_mu 0.697
_exptl_absorpt_correction_T_max 1.0000
_exptl_absorpt_correction_T_min 0.7252
_exptl_absorpt_correction_type multi-scan
_exptl_absorpt_process_details 'CrystalClear (Rigaku Inc., 2008)'
_exptl_crystal_colour black
_exptl_crystal_density_diffrn 1.639
_exptl_crystal_density_method 'not measured'
_exptl_crystal_description block
_exptl_crystal_F_000 2920
_exptl_crystal_size_max 0.23
_exptl_crystal_size_mid 0.21
_exptl_crystal_size_min 0.18
_refine_diff_density_max 1.498
_refine_diff_density_min -0.692
_refine_diff_density_rms 0.136
_refine_ls_extinction_method none
_refine_ls_goodness_of_fit_ref 1.179
_refine_ls_hydrogen_treatment constr
_refine_ls_matrix_type full
_refine_ls_number_parameters 809
_refine_ls_number_reflns 11622
_refine_ls_number_restraints 0
_refine_ls_restrained_S_all 1.179
_refine_ls_R_factor_all 0.1394
_refine_ls_R_factor_gt 0.1167
_refine_ls_shift/su_max 0.021
_refine_ls_shift/su_mean 0.001
_refine_ls_structure_factor_coef Fsqd
_refine_ls_weighting_details 'calc w=1/[\s^2^(Fo^2^)+(0.0651P)^2^+49.2157P] where P=(Fo^2^+2Fc^2^)/3'
_refine_ls_weighting_scheme calc
_refine_ls_wR_factor_gt 0.2332
_refine_ls_wR_factor_ref 0.2476
_reflns_number_gt 9432
_reflns_number_total 11622
_reflns_threshold_expression >2sigma(I)
_cod_data_source_file om201240c_si_002.cif
_cod_data_source_block a
_cod_original_sg_symbol_H-M P2(1)/n
_cod_database_code 4068217

loop_
_symmetry_equiv_pos_as_xyz
'x, y, z'
'-x+1/2, y+1/2, -z+1/2'
'-x, -y, -z'
'x-1/2, -y-1/2, z-1/2'

loop_
_atom_site_label
_atom_site_type_symbol
_atom_site_fract_x
_atom_site_fract_y
_atom_site_fract_z
_atom_site_U_iso_or_equiv
_atom_site_adp_type
_atom_site_occupancy
_atom_site_symmetry_multiplicity
_atom_site_calc_flag
_atom_site_refinement_flags
Ru1 Ru 0.37928(5) 0.36074(3) 0.60850(5) 0.0317(2) Uani 1 1 d .
Ru2 Ru 0.46777(5) 0.14505(2) 0.44323(5) 0.0312(2) Uani 1 1 d .
Cl1 Cl 0.4484(2) 0.08511(9) 0.33046(18) 0.0502(7) Uani 1 1 d .
P1 P 1.0000 0.0000 0.5000 0.0538(11) Uani 1 2 d S
P2 P 0.8732(4) 0.4967(2) 1.5788(4) 0.0452(13) Uani 0.50 1 d P
P3 P 0.2821(2) 0.24009(13) 1.1016(2) 0.0618(9) Uani 1 1 d .
F1 F 1.0218(8) 0.0503(4) 0.5416(11) 0.181(7) Uani 1 1 d .
F2 F 1.0542(7) 0.0132(5) 0.4245(7) 0.151(5) Uani 1 1 d .
F3 F 0.8998(5) 0.0177(3) 0.4437(5) 0.088(3) Uani 1 1 d .
F4 F 0.8909(19) 0.4814(7) 1.4937(15) 0.144(10) Uani 0.50 1 d P
F5 F 0.9801(11) 0.4968(5) 1.6208(14) 0.101(6) Uani 0.50 1 d P
F6 F 0.8643(9) 0.4427(5) 1.5904(12) 0.080(5) Uani 0.50 1 d P
F7 F 0.8462(14) 0.5090(5) 1.6621(12) 0.096(6) Uani 0.50 1 d P
F8 F 0.7530(10) 0.4856(6) 1.5282(10) 0.079(5) Uani 0.50 1 d P
F9 F 0.8754(11) 0.5505(5) 1.5545(10) 0.077(4) Uani 0.50 1 d P
F10 F 0.3830(8) 0.2407(5) 1.0765(10) 0.158(5) Uani 1 1 d .
F11 F 0.2435(10) 0.2744(4) 1.0283(8) 0.159(5) Uani 1 1 d .
F12 F 0.2961(18) 0.2711(7) 1.1744(9) 0.292(12) Uani 1 1 d .
F13 F 0.1734(9) 0.2333(6) 1.1098(13) 0.222(9) Uani 1 1 d .
F14 F 0.2998(10) 0.1942(4) 1.1590(8) 0.149(5) Uani 1 1 d .
F15 F 0.2709(16) 0.1997(6) 1.0255(11) 0.227(8) Uani 1 1 d .
N1 N 0.2315(6) 0.3539(3) 0.5761(5) 0.0397(19) Uani 1 1 d .
N2 N 0.3369(6) 0.4213(3) 0.6552(5) 0.0358(18) Uani 1 1 d .
N3 N 0.5107(6) 0.3921(3) 0.6578(5) 0.0393(19) Uani 1 1 d .
N4 N 0.3855(6) 0.3724(3) 0.4722(5) 0.0347(18) Uani 1 1 d .
N5 N 0.4221(5) 0.2971(2) 0.5719(5) 0.0287(16) Uani 1 1 d .
N6 N 0.4753(5) 0.2082(2) 0.5201(5) 0.0266(15) Uani 1 1 d .
N7 N 0.5290(6) 0.1930(3) 0.3671(5) 0.0353(18) Uani 1 1 d .
N8 N 0.5917(5) 0.1107(3) 0.5056(5) 0.0356(18) Uani 1 1 d .
N9 N 0.4111(5) 0.0971(3) 0.5124(5) 0.0388(19) Uani 1 1 d .
N10 N 0.3216(6) 0.1609(3) 0.4052(5) 0.0375(18) Uani 1 1 d .
C1 C 0.1806(8) 0.3172(4) 0.5337(7) 0.053(3) Uani 1 1 d .
H1 H 0.2155 0.2920 0.5125 0.064 Uiso 1 1 calc R
C2 C 0.0803(9) 0.3142(5) 0.5193(10) 0.072(4) Uani 1 1 d .
H2 H 0.0474 0.2876 0.4895 0.087 Uiso 1 1 calc R
C3 C 0.0295(9) 0.3512(6) 0.5496(11) 0.082(4) Uani 1 1 d .
H3 H -0.0395 0.3506 0.5395 0.098 Uiso 1 1 calc R
C4 C 0.0792(9) 0.3887(5) 0.5942(9) 0.066(3) Uani 1 1 d .
H4 H 0.0444 0.4139 0.6157 0.079 Uiso 1 1 calc R
C5 C 0.1807(7) 0.3901(4) 0.6081(7) 0.047(3) Uani 1 1 d .
C6 C 0.2404(7) 0.4290(3) 0.6522(7) 0.044(2) Uani 1 1 d .
C7 C 0.2099(10) 0.4693(4) 0.6887(8) 0.066(4) Uani 1 1 d .
H7 H 0.1425 0.4754 0.6850 0.079 Uiso 1 1 calc R
C8 C 0.2777(10) 0.5013(4) 0.7311(8) 0.059(3) Uani 1 1 d .
H8 H 0.2571 0.5292 0.7579 0.071 Uiso 1 1 calc R
C9 C 0.3758(9) 0.4929(4) 0.7347(9) 0.061(3) Uani 1 1 d .
H9 H 0.4227 0.5151 0.7630 0.073 Uiso 1 1 calc R
C10 C 0.4046(8) 0.4521(3) 0.6972(7) 0.043(2) Uani 1 1 d .
C11 C 0.5034(8) 0.4361(3) 0.6973(7) 0.045(3) Uani 1 1 d .
C12 C 0.5879(9) 0.4612(4) 0.7346(8) 0.055(3) Uani 1 1 d .
H12 H 0.5821 0.4916 0.7606 0.066 Uiso 1 1 calc R
C13 C 0.6770(8) 0.4431(4) 0.7344(9) 0.062(3) Uani 1 1 d .
H13 H 0.7334 0.4601 0.7614 0.074 Uiso 1 1 calc R
C14 C 0.6852(8) 0.3997(4) 0.6946(8) 0.055(3) Uani 1 1 d .
H14 H 0.7473 0.3865 0.6927 0.066 Uiso 1 1 calc R
C15 C 0.6011(7) 0.3754(4) 0.6572(7) 0.042(2) Uani 1 1 d .
H15 H 0.6076 0.3454 0.6297 0.051 Uiso 1 1 calc R
C16 C 0.3478(7) 0.4098(4) 0.4235(7) 0.046(3) Uani 1 1 d .
H16 H 0.3329 0.4380 0.4526 0.056 Uiso 1 1 calc R
C17 C 0.3295(8) 0.4087(4) 0.3318(7) 0.054(3) Uani 1 1 d .
H17 H 0.3033 0.4361 0.2996 0.065 Uiso 1 1 calc R
C18 C 0.3489(8) 0.3684(4) 0.2879(7) 0.050(3) Uani 1 1 d .
H18 H 0.3361 0.3672 0.2252 0.060 Uiso 1 1 calc R
C19 C 0.3886(7) 0.3287(4) 0.3384(6) 0.041(2) Uani 1 1 d .
H19 H 0.4018 0.2999 0.3101 0.050 Uiso 1 1 calc R
C20 C 0.4081(6) 0.3319(3) 0.4295(6) 0.036(2) Uani 1 1 d .
C21 C 0.4411(6) 0.2907(3) 0.4891(6) 0.0293(19) Uani 1 1 d .
C22 C 0.4800(6) 0.2478(3) 0.4678(6) 0.0288(19) Uani 1 1 d .
C23 C 0.4549(6) 0.2145(3) 0.6010(6) 0.0274(18) Uani 1 1 d .
C24 C 0.4330(6) 0.2604(3) 0.6319(6) 0.0296(19) Uani 1 1 d .
C25 C 0.4126(6) 0.2749(3) 0.7175(6) 0.0305(19) Uani 1 1 d .
C26 C 0.4219(7) 0.2469(4) 0.7944(6) 0.041(2) Uani 1 1 d .
H26 H 0.4458 0.2152 0.7935 0.050 Uiso 1 1 calc R
C27 C 0.3974(7) 0.2643(4) 0.8704(7) 0.047(3) Uani 1 1 d .
H27 H 0.4035 0.2444 0.9210 0.056 Uiso 1 1 calc R
C28 C 0.3636(7) 0.3111(4) 0.8740(7) 0.043(2) Uani 1 1 d .
H28 H 0.3426 0.3224 0.9256 0.052 Uiso 1 1 calc R
C29 C 0.3608(7) 0.3408(3) 0.8020(6) 0.037(2) Uani 1 1 d .
H29 H 0.3433 0.3734 0.8070 0.044 Uiso 1 1 calc R
C30 C 0.3827(6) 0.3247(3) 0.7224(6) 0.032(2) Uani 1 1 d .
C31 C 0.5300(6) 0.2396(3) 0.3931(6) 0.036(2) Uani 1 1 d .
C32 C 0.5843(7) 0.2734(4) 0.3593(7) 0.044(2) Uani 1 1 d .
H32 H 0.5868 0.3052 0.3812 0.053 Uiso 1 1 calc R
C33 C 0.6347(7) 0.2615(4) 0.2942(7) 0.044(2) Uani 1 1 d .
H33 H 0.6715 0.2850 0.2701 0.053 Uiso 1 1 calc R
C34 C 0.6313(8) 0.2147(4) 0.2638(7) 0.051(3) Uani 1 1 d .
H34 H 0.6642 0.2057 0.2176 0.061 Uiso 1 1 calc R
C35 C 0.5787(8) 0.1812(4) 0.3028(7) 0.050(3) Uani 1 1 d .
H35 H 0.5776 0.1489 0.2834 0.060 Uiso 1 1 calc R
C36 C 0.4563(7) 0.1724(3) 0.6597(6) 0.036(2) Uani 1 1 d .
C37 C 0.5442(8) 0.1556(4) 0.7037(7) 0.043(2) Uani 1 1 d .
H37 H 0.6027 0.1684 0.6904 0.052 Uiso 1 1 calc R
C38 C 0.5484(10) 0.1204(4) 0.7667(8) 0.065(3) Uani 1 1 d .
H38 H 0.6095 0.1082 0.7951 0.078 Uiso 1 1 calc R
C39 C 0.4619(12) 0.1024(4) 0.7892(8) 0.071(4) Uani 1 1 d .
H39 H 0.4641 0.0790 0.8343 0.086 Uiso 1 1 calc R
C40 C 0.3734(10) 0.1194(4) 0.7443(8) 0.059(3) Uani 1 1 d .
H40 H 0.3146 0.1072 0.7580 0.071 Uiso 1 1 calc R
C41 C 0.3706(8) 0.1541(3) 0.6797(6) 0.040(2) Uani 1 1 d .
H41 H 0.3098 0.1654 0.6489 0.048 Uiso 1 1 calc R
C42 C 0.6838(7) 0.1187(4) 0.4992(7) 0.043(2) Uani 1 1 d .
H42 H 0.6978 0.1453 0.4651 0.052 Uiso 1 1 calc R
C43 C 0.7593(8) 0.0910(4) 0.5390(8) 0.055(3) Uani 1 1 d .
H43 H 0.8236 0.0979 0.5313 0.066 Uiso 1 1 calc R
C44 C 0.7413(7) 0.0528(4) 0.5905(8) 0.051(3) Uani 1 1 d .
H44 H 0.7929 0.0329 0.6186 0.062 Uiso 1 1 calc R
C45 C 0.6477(8) 0.0441(4) 0.6002(7) 0.046(3) Uani 1 1 d .
H45 H 0.6338 0.0188 0.6370 0.055 Uiso 1 1 calc R
C46 C 0.5726(7) 0.0727(3) 0.5558(6) 0.038(2) Uani 1 1 d .
C47 C 0.4704(7) 0.0647(3) 0.5581(7) 0.038(2) Uani 1 1 d .
C48 C 0.4303(8) 0.0261(4) 0.5976(7) 0.048(3) Uani 1 1 d .
H48 H 0.4710 0.0034 0.6324 0.058 Uiso 1 1 calc R
C49 C 0.3289(8) 0.0218(4) 0.5846(8) 0.051(3) Uani 1 1 d .
H49 H 0.3004 -0.0042 0.6104 0.061 Uiso 1 1 calc R
C50 C 0.2711(7) 0.0548(3) 0.5352(7) 0.045(3) Uani 1 1 d .
H50 H 0.2024 0.0520 0.5270 0.054 Uiso 1 1 calc R
C51 C 0.3134(7) 0.0924(3) 0.4969(7) 0.039(2) Uani 1 1 d .
C52 C 0.2630(7) 0.1307(4) 0.4404(7) 0.041(2) Uani 1 1 d .
C53 C 0.1624(7) 0.1355(4) 0.4213(8) 0.054(3) Uani 1 1 d .
H53 H 0.1220 0.1132 0.4439 0.065 Uiso 1 1 calc R
C54 C 0.1227(8) 0.1726(5) 0.3698(9) 0.061(3) Uani 1 1 d .
H54 H 0.0543 0.1769 0.3580 0.073 Uiso 1 1 calc R
C55 C 0.1811(8) 0.2036(4) 0.3349(8) 0.055(3) Uani 1 1 d .
H55 H 0.1540 0.2298 0.2994 0.066 Uiso 1 1 calc R
C56 C 0.2809(7) 0.1960(4) 0.3524(7) 0.044(2) Uani 1 1 d .
H56 H 0.3214 0.2165 0.3259 0.052 Uiso 1 1 calc R
C57 C 0.634(3) 0.3026(14) 1.081(3) 0.266(18) Uiso 1 1 d .
C58 C 0.5192(15) 0.3363(7) 1.1006(14) 0.115(6) Uiso 1 1 d .
C59 C 0.571(2) 0.3678(10) 1.170(2) 0.173(10) Uiso 1 1 d .
C60 C 0.610(2) 0.3857(10) 1.248(2) 0.168(10) Uiso 1 1 d .
C61 C 0.641(4) 0.394(2) 1.352(4) 0.36(3) Uiso 1 1 d .
C62 C 0.696(3) 0.4251(15) 1.468(3) 0.265(18) Uiso 1 1 d .
C63 C 0.585(2) 0.4473(10) 1.4554(19) 0.178(11) Uiso 1 1 d .

loop_
_atom_site_aniso_label
_atom_site_aniso_U_11
_atom_site_aniso_U_22
_atom_site_aniso_U_33
_atom_site_aniso_U_23
_atom_site_aniso_U_13
_atom_site_aniso_U_12
Ru1 0.0309(4) 0.0295(4) 0.0344(4) -0.0011(3) 0.0052(3) 0.0016(3)
Ru2 0.0311(4) 0.0278(4) 0.0345(4) -0.0015(3) 0.0056(3) 0.0048(3)
Cl1 0.0559(16) 0.0421(14) 0.0519(16) -0.0053(12) 0.0077(13) 0.0074(12)
P1 0.040(2) 0.071(3) 0.051(3) -0.011(2) 0.0097(19) -0.012(2)
P2 0.036(3) 0.046(3) 0.054(4) 0.004(3) 0.010(3) 0.014(2)
P3 0.0533(19) 0.078(2) 0.057(2) 0.0216(18) 0.0176(15) 0.0059(16)
F1 0.119(9) 0.104(8) 0.297(19) -0.091(10) -0.022(10) 0.002(7)
F2 0.063(6) 0.308(16) 0.083(7) 0.049(9) 0.014(5) -0.039(8)
F3 0.043(4) 0.137(7) 0.083(6) 0.010(5) 0.011(4) 0.014(4)
F4 0.19(2) 0.092(14) 0.121(18) -0.025(13) -0.050(16) 0.040(14)
F5 0.064(10) 0.054(9) 0.173(19) -0.012(10) -0.012(11) 0.005(7)
F6 0.047(8) 0.068(9) 0.134(14) -0.041(9) 0.041(9) -0.025(7)
F7 0.127(15) 0.051(9) 0.108(14) 0.012(9) 0.015(12) -0.011(9)
F8 0.044(8) 0.116(12) 0.069(10) 0.004(9) -0.007(7) 0.037(8)
F9 0.073(10) 0.056(8) 0.091(11) 0.017(8) -0.015(8) -0.004(7)
F10 0.106(9) 0.199(13) 0.187(13) 0.053(11) 0.072(9) 0.016(8)
F11 0.189(12) 0.161(10) 0.142(10) 0.087(9) 0.074(9) 0.086(9)
F12 0.49(3) 0.262(19) 0.105(11) -0.110(12) 0.015(15) -0.17(2)
F13 0.104(9) 0.217(15) 0.36(2) 0.162(16) 0.094(12) 0.036(9)
F14 0.197(13) 0.133(9) 0.136(10) 0.052(8) 0.076(9) 0.026(9)
F15 0.33(2) 0.156(13) 0.188(16) -0.044(12) 0.025(15) 0.047(14)
N1 0.037(4) 0.042(5) 0.038(5) 0.002(4) 0.004(4) -0.001(4)
N2 0.039(4) 0.034(4) 0.033(4) 0.001(3) 0.004(3) 0.002(3)
N3 0.036(4) 0.038(4) 0.043(5) 0.009(4) 0.006(4) 0.003(3)
N4 0.039(4) 0.027(4) 0.040(5) 0.009(3) 0.009(4) 0.006(3)
N5 0.026(4) 0.029(4) 0.030(4) -0.002(3) 0.004(3) 0.001(3)
N6 0.025(4) 0.027(4) 0.026(4) 0.005(3) -0.001(3) 0.004(3)
N7 0.038(4) 0.044(5) 0.025(4) -0.002(3) 0.008(3) 0.013(3)
N8 0.033(4) 0.032(4) 0.042(5) -0.001(3) 0.006(3) 0.001(3)
N9 0.031(4) 0.045(5) 0.040(5) -0.006(4) 0.003(3) 0.001(3)
N10 0.035(4) 0.038(4) 0.038(5) -0.008(4) 0.004(4) 0.000(3)
C1 0.046(6) 0.064(7) 0.046(7) -0.004(6) 0.002(5) -0.007(5)
C2 0.053(8) 0.069(9) 0.085(10) 0.007(7) -0.013(7) -0.015(7)
C3 0.034(7) 0.100(11) 0.107(12) 0.005(9) 0.000(7) 0.002(7)
C4 0.048(7) 0.077(9) 0.071(9) 0.005(7) 0.005(6) 0.009(6)
C5 0.037(6) 0.048(6) 0.055(7) 0.011(5) 0.005(5) 0.013(5)
C6 0.044(6) 0.040(5) 0.048(6) 0.004(5) 0.009(5) 0.010(4)
C7 0.075(9) 0.060(8) 0.059(8) -0.005(6) 0.006(7) 0.032(7)
C8 0.078(9) 0.046(7) 0.056(8) -0.005(6) 0.018(6) 0.019(6)
C9 0.068(8) 0.036(6) 0.076(9) -0.004(6) 0.005(7) 0.005(5)
C10 0.055(6) 0.028(5) 0.046(6) 0.001(4) 0.009(5) -0.007(4)
C11 0.052(6) 0.033(5) 0.050(7) -0.003(5) 0.006(5) -0.005(5)
C12 0.063(8) 0.050(7) 0.050(7) -0.009(5) 0.005(6) -0.014(6)
C13 0.044(7) 0.061(8) 0.076(9) -0.002(7) -0.001(6) -0.019(6)
C14 0.035(6) 0.065(8) 0.064(8) 0.009(6) 0.007(5) -0.003(5)
C15 0.032(5) 0.045(6) 0.049(6) 0.003(5) 0.005(4) -0.003(4)
C16 0.048(6) 0.042(6) 0.048(6) 0.003(5) 0.004(5) 0.007(5)
C17 0.058(7) 0.055(7) 0.048(7) 0.017(5) 0.005(5) 0.020(5)
C18 0.066(7) 0.057(7) 0.026(5) 0.006(5) 0.001(5) 0.014(6)
C19 0.051(6) 0.042(5) 0.030(5) 0.005(4) 0.005(4) 0.002(5)
C20 0.030(5) 0.040(5) 0.035(5) 0.012(4) 0.000(4) 0.002(4)
C21 0.028(4) 0.033(5) 0.026(5) 0.006(4) 0.000(4) -0.004(4)
C22 0.025(4) 0.032(5) 0.028(5) -0.003(4) -0.001(3) 0.004(3)
C23 0.018(4) 0.029(4) 0.033(5) -0.004(4) -0.001(3) 0.001(3)
C24 0.024(4) 0.029(4) 0.036(5) 0.001(4) 0.005(4) -0.005(3)
C25 0.020(4) 0.035(5) 0.036(5) -0.001(4) 0.001(4) -0.002(3)
C26 0.044(6) 0.043(6) 0.036(6) 0.000(4) 0.005(4) -0.002(4)
C27 0.044(6) 0.062(7) 0.034(6) 0.008(5) 0.005(5) 0.003(5)
C28 0.036(5) 0.056(6) 0.037(6) -0.002(5) 0.005(4) 0.002(5)
C29 0.033(5) 0.038(5) 0.042(6) -0.004(4) 0.013(4) 0.003(4)
C30 0.021(4) 0.042(5) 0.031(5) 0.000(4) -0.002(4) -0.002(4)
C31 0.030(5) 0.041(5) 0.035(5) 0.005(4) 0.004(4) 0.008(4)
C32 0.046(6) 0.041(6) 0.045(6) -0.001(5) 0.008(5) 0.004(5)
C33 0.041(6) 0.050(6) 0.046(6) 0.011(5) 0.019(5) 0.002(5)
C34 0.050(6) 0.070(8) 0.040(6) 0.009(5) 0.025(5) 0.014(6)
C35 0.045(6) 0.063(7) 0.043(6) -0.003(5) 0.012(5) 0.014(5)
C36 0.050(6) 0.027(5) 0.032(5) 0.002(4) 0.009(4) -0.004(4)
C37 0.045(6) 0.044(6) 0.038(6) 0.004(4) 0.003(5) 0.013(5)
C38 0.084(9) 0.055(7) 0.055(8) 0.016(6) 0.010(7) 0.018(7)
C39 0.117(12) 0.047(7) 0.049(8) 0.019(6) 0.013(8) 0.010(7)
C40 0.081(9) 0.047(7) 0.054(7) -0.008(6) 0.021(7) -0.031(6)
C41 0.052(6) 0.033(5) 0.037(5) 0.000(4) 0.018(5) -0.011(4)
C42 0.035(5) 0.041(6) 0.056(7) -0.003(5) 0.012(5) 0.005(4)
C43 0.033(6) 0.056(7) 0.072(8) 0.007(6) 0.001(5) 0.010(5)
C44 0.029(5) 0.055(7) 0.067(8) 0.000(6) 0.001(5) 0.011(5)
C45 0.052(6) 0.043(6) 0.043(6) -0.003(5) 0.011(5) 0.008(5)
C46 0.032(5) 0.035(5) 0.042(6) -0.007(4) -0.005(4) 0.006(4)
C47 0.043(6) 0.029(5) 0.042(6) 0.002(4) 0.008(4) 0.001(4)
C48 0.058(7) 0.040(6) 0.049(7) 0.000(5) 0.016(5) 0.006(5)
C49 0.053(7) 0.043(6) 0.059(7) -0.008(5) 0.017(6) -0.002(5)
C50 0.031(5) 0.040(6) 0.065(7) 0.002(5) 0.010(5) -0.007(4)
C51 0.033(5) 0.033(5) 0.048(6) -0.016(4) 0.006(4) -0.003(4)
C52 0.034(5) 0.045(6) 0.044(6) -0.006(5) 0.005(4) -0.002(4)
C53 0.031(5) 0.069(8) 0.060(7) -0.009(6) 0.003(5) 0.006(5)
C54 0.033(6) 0.074(8) 0.073(9) -0.006(7) 0.005(6) -0.002(6)
C55 0.034(6) 0.066(7) 0.064(8) -0.006(6) 0.007(5) 0.007(5)
C56 0.031(5) 0.050(6) 0.046(6) 0.000(5) -0.001(4) 0.008(4)

loop_
_atom_type_symbol
_atom_type_description
_atom_type_scat_dispersion_real
_atom_type_scat_dispersion_imag
_atom_type_scat_source
C C 0.0033 0.0016 'International Tables Vol C Tables 4.2.6.8 and 6.1.1.4'
H H 0.0000 0.0000 'International Tables Vol C Tables 4.2.6.8 and 6.1.1.4'
N N 0.0061 0.0033 'International Tables Vol C Tables 4.2.6.8 and 6.1.1.4'
F F 0.0171 0.0103 'International Tables Vol C Tables 4.2.6.8 and 6.1.1.4'
P P 0.1023 0.0942 'International Tables Vol C Tables 4.2.6.8 and 6.1.1.4'
Cl Cl 0.1484 0.1585 'International Tables Vol C Tables 4.2.6.8 and 6.1.1.4'
Ru Ru -1.2594 0.8363 'International Tables Vol C Tables 4.2.6.8 and 6.1.1.4'

loop_
_geom_angle_atom_site_label_1
_geom_angle_atom_site_label_2
_geom_angle_atom_site_label_3
_geom_angle
_geom_angle_site_symmetry_1
_geom_angle_site_symmetry_3
N2 Ru1 N5 174.9(3) . .
N2 Ru1 C30 94.2(3) . .
N5 Ru1 C30 80.7(3) . .
N2 Ru1 N1 79.1(3) . .
N5 Ru1 N1 101.0(3) . .
C30 Ru1 N1 91.7(3) . .
N2 Ru1 N3 78.9(3) . .
N5 Ru1 N3 100.9(3) . .
C30 Ru1 N3 90.7(3) . .
N1 Ru1 N3 158.1(3) . .
N2 Ru1 N4 107.2(3) . .
N5 Ru1 N4 77.9(3) . .
C30 Ru1 N4 158.4(3) . .
N1 Ru1 N4 89.7(3) . .
N3 Ru1 N4 96.0(3) . .
N9 Ru2 N8 79.5(3) . .
N9 Ru2 N7 177.4(3) . .
N8 Ru2 N7 99.6(3) . .
N9 Ru2 N10 79.9(3) . .
N8 Ru2 N10 159.4(3) . .
N7 Ru2 N10 101.0(3) . .
N9 Ru2 N6 104.4(3) . .
N8 Ru2 N6 100.1(3) . .
N7 Ru2 N6 78.1(3) . .
N10 Ru2 N6 85.8(3) . .
N9 Ru2 Cl1 85.0(2) . .
N8 Ru2 Cl1 89.3(2) . .
N7 Ru2 Cl1 92.6(2) . .
N10 Ru2 Cl1 88.2(2) . .
N6 Ru2 Cl1 167.72(19) . .
F2 P1 F2 180.000(2) 3_756 .
F2 P1 F1 89.6(8) 3_756 .
F2 P1 F1 90.4(8) . .
F2 P1 F1 90.4(8) 3_756 3_756
F2 P1 F1 89.6(8) . 3_756
F1 P1 F1 180.0(4) . 3_756
F2 P1 F3 91.2(5) 3_756 3_756
F2 P1 F3 88.8(5) . 3_756
F1 P1 F3 88.1(6) . 3_756
F1 P1 F3 91.9(6) 3_756 3_756
F2 P1 F3 88.8(5) 3_756 .
F2 P1 F3 91.2(5) . .
F1 P1 F3 91.9(6) . .
F1 P1 F3 88.1(6) 3_756 .
F3 P1 F3 180.000(1) 3_756 .
F4 P2 F7 173.9(14) . .
F4 P2 F5 94.0(13) . .
F7 P2 F5 91.0(12) . .
F4 P2 F6 81.0(11) . .
F7 P2 F6 95.1(9) . .
F5 P2 F6 92.6(8) . .
F4 P2 F9 93.1(11) . .
F7 P2 F9 90.3(9) . .
F5 P2 F9 92.3(9) . .
F6 P2 F9 172.6(10) . .
F4 P2 F8 81.5(11) . .
F7 P2 F8 93.0(10) . .
F5 P2 F8 169.6(9) . .
F6 P2 F8 77.5(8) . .
F9 P2 F8 97.2(8) . .
F12 P3 F11 100.7(11) . .
F12 P3 F10 101.1(12) . .
F11 P3 F10 91.4(7) . .
F12 P3 F14 94.0(10) . .
F11 P3 F14 162.3(9) . .
F10 P3 F14 95.4(7) . .
F12 P3 F13 90.4(13) . .
F11 P3 F13 85.2(7) . .
F10 P3 F13 168.4(11) . .
F14 P3 F13 84.9(7) . .
F12 P3 F15 173.5(11) . .
F11 P3 F15 85.8(8) . .
F10 P3 F15 78.3(9) . .
F14 P3 F15 79.7(8) . .
F13 P3 F15 90.4(11) . .
C1 N1 C5 118.0(9) . .
C1 N1 Ru1 127.7(7) . .
C5 N1 Ru1 114.1(7) . .
C10 N2 C6 121.2(9) . .
C10 N2 Ru1 119.3(7) . .
C6 N2 Ru1 119.2(6) . .
C15 N3 C11 117.0(9) . .
C15 N3 Ru1 128.9(7) . .
C11 N3 Ru1 114.1(6) . .
C16 N4 C20 118.4(8) . .
C16 N4 Ru1 125.8(7) . .
C20 N4 Ru1 113.5(6) . .
C21 N5 C24 121.0(7) . .
C21 N5 Ru1 120.2(6) . .
C24 N5 Ru1 118.7(6) . .
C23 N6 C22 118.6(7) . .
C23 N6 Ru2 129.3(6) . .
C22 N6 Ru2 110.2(5) . .
C35 N7 C31 118.0(9) . .
C35 N7 Ru2 125.5(7) . .
C31 N7 Ru2 115.9(6) . .
C42 N8 C46 117.7(8) . .
C42 N8 Ru2 129.1(7) . .
C46 N8 Ru2 113.0(6) . .
C47 N9 C51 122.7(9) . .
C47 N9 Ru2 118.2(6) . .
C51 N9 Ru2 117.7(7) . .
C56 N10 C52 118.5(9) . .
C56 N10 Ru2 128.4(7) . .
C52 N10 Ru2 113.1(6) . .
N1 C1 C2 123.7(12) . .
N1 C1 H1 118.1 . .
C2 C1 H1 118.1 . .
C3 C2 C1 118.1(12) . .
C3 C2 H2 120.9 . .
C1 C2 H2 120.9 . .
C4 C3 C2 119.6(12) . .
C4 C3 H3 120.2 . .
C2 C3 H3 120.2 . .
C3 C4 C5 120.5(13) . .
C3 C4 H4 119.7 . .
C5 C4 H4 119.7 . .
N1 C5 C4 120.1(11) . .
N1 C5 C6 115.0(9) . .
C4 C5 C6 124.8(11) . .
N2 C6 C7 120.1(10) . .
N2 C6 C5 112.2(8) . .
C7 C6 C5 127.7(11) . .
C6 C7 C8 119.5(12) . .
C6 C7 H7 120.3 . .
C8 C7 H7 120.3 . .
C7 C8 C9 120.0(11) . .
C7 C8 H8 120.0 . .
C9 C8 H8 120.0 . .
C10 C9 C8 119.4(11) . .
C10 C9 H9 120.3 . .
C8 C9 H9 120.3 . .
N2 C10 C9 119.8(10) . .
N2 C10 C11 112.8(9) . .
C9 C10 C11 127.5(10) . .
N3 C11 C12 119.9(10) . .
N3 C11 C10 114.8(9) . .
C12 C11 C10 125.2(10) . .
C13 C12 C11 121.5(11) . .
C13 C12 H12 119.2 . .
C11 C12 H12 119.2 . .
C12 C13 C14 119.0(10) . .
C12 C13 H13 120.5 . .
C14 C13 H13 120.5 . .
C13 C14 C15 118.9(11) . .
C13 C14 H14 120.6 . .
C15 C14 H14 120.6 . .
N3 C15 C14 123.6(10) . .
N3 C15 H15 118.2 . .
C14 C15 H15 118.2 . .
N4 C16 C17 122.2(10) . .
N4 C16 H16 118.9 . .
C17 C16 H16 118.9 . .
C18 C17 C16 120.4(10) . .
C18 C17 H17 119.8 . .
C16 C17 H17 119.8 . .
C17 C18 C19 117.9(10) . .
C17 C18 H18 121.1 . .
C19 C18 H18 121.1 . .
C20 C19 C18 119.7(9) . .
C20 C19 H19 120.2 . .
C18 C19 H19 120.2 . .
N4 C20 C19 121.3(8) . .
N4 C20 C21 114.4(8) . .
C19 C20 C21 123.8(9) . .
N5 C21 C22 119.3(8) . .
N5 C21 C20 112.5(8) . .
C22 C21 C20 128.0(8) . .
N6 C22 C21 119.7(8) . .
N6 C22 C31 114.4(7) . .
C21 C22 C31 125.9(8) . .
N6 C23 C24 121.7(8) . .
N6 C23 C36 118.8(7) . .
C24 C23 C36 119.5(8) . .
N5 C24 C23 117.1(8) . .
N5 C24 C25 112.6(7) . .
C23 C24 C25 130.2(8) . .
C26 C25 C24 127.2(8) . .
C26 C25 C30 118.1(8) . .
C24 C25 C30 114.7(8) . .
C27 C26 C25 121.7(10) . .
C27 C26 H26 119.2 . .
C25 C26 H26 119.2 . .
C26 C27 C28 120.5(10) . .
C26 C27 H27 119.8 . .
C28 C27 H27 119.8 . .
C29 C28 C27 119.4(10) . .
C29 C28 H28 120.3 . .
C27 C28 H28 120.3 . .
C28 C29 C30 122.4(9) . .
C28 C29 H29 118.8 . .
C30 C29 H29 118.8 . .
C29 C30 C25 117.7(8) . .
C29 C30 Ru1 129.2(7) . .
C25 C30 Ru1 113.2(6) . .
N7 C31 C32 121.6(9) . .
N7 C31 C22 113.5(8) . .
C32 C31 C22 124.4(9) . .
C33 C32 C31 120.4(10) . .
C33 C32 H32 119.8 . .
C31 C32 H32 119.8 . .
C32 C33 C34 119.0(10) . .
C32 C33 H33 120.5 . .
C34 C33 H33 120.5 . .
C33 C34 C35 118.5(10) . .
C33 C34 H34 120.7 . .
C35 C34 H34 120.7 . .
N7 C35 C34 122.4(10) . .
N7 C35 H35 118.8 . .
C34 C35 H35 118.8 . .
C37 C36 C41 119.8(9) . .
C37 C36 C23 118.9(9) . .
C41 C36 C23 120.7(9) . .
C38 C37 C36 120.8(11) . .
C38 C37 H37 119.6 . .
C36 C37 H37 119.6 . .
C37 C38 C39 119.9(12) . .
C37 C38 H38 120.0 . .
C39 C38 H38 120.0 . .
C40 C39 C38 118.9(11) . .
C40 C39 H39 120.6 . .
C38 C39 H39 120.6 . .
C41 C40 C39 120.3(11) . .
C41 C40 H40 119.8 . .
C39 C40 H40 119.8 . .
C40 C41 C36 120.2(10) . .
C40 C41 H41 119.9 . .
C36 C41 H41 119.9 . .
N8 C42 C43 123.6(10) . .
N8 C42 H42 118.2 . .
C43 C42 H42 118.2 . .
C42 C43 C44 119.4(10) . .
C42 C43 H43 120.3 . .
C44 C43 H43 120.3 . .
C45 C44 C43 118.5(10) . .
C45 C44 H44 120.7 . .
C43 C44 H44 120.7 . .
C44 C45 C46 119.8(10) . .
C44 C45 H45 120.1 . .
C46 C45 H45 120.1 . .
N8 C46 C45 120.9(9) . .
N8 C46 C47 115.3(8) . .
C45 C46 C47 123.9(9) . .
N9 C47 C48 119.2(9) . .
N9 C47 C46 113.8(8) . .
C48 C47 C46 126.9(9) . .
C49 C48 C47 118.5(10) . .
C49 C48 H48 120.8 . .
C47 C48 H48 120.8 . .
C50 C49 C48 120.3(10) . .
C50 C49 H49 119.8 . .
C48 C49 H49 119.8 . .
C49 C50 C51 119.5(10) . .
C49 C50 H50 120.2 . .
C51 C50 H50 120.2 . .
N9 C51 C50 119.5(9) . .
N9 C51 C52 113.3(9) . .
C50 C51 C52 127.2(9) . .
N10 C52 C53 121.2(10) . .
N10 C52 C51 115.3(8) . .
C53 C52 C51 123.5(10) . .
C54 C53 C52 119.2(11) . .
C54 C53 H53 120.4 . .
C52 C53 H53 120.4 . .
C53 C54 C55 120.1(11) . .
C53 C54 H54 120.0 . .
C55 C54 H54 120.0 . .
C54 C55 C56 118.6(11) . .
C54 C55 H55 120.7 . .
C56 C55 H55 120.7 . .
N10 C56 C55 122.3(11) . .
N10 C56 H56 118.9 . .
C55 C56 H56 118.9 . .
C59 C58 C57 95(2) . .
C60 C59 C58 162(3) . .
C59 C60 C61 163(4) . .
C60 C61 C62 161(4) . .
C63 C62 C61 82(3) . .

loop_
_geom_bond_atom_site_label_1
_geom_bond_atom_site_label_2
_geom_bond_distance
_geom_bond_site_symmetry_2
Ru1 N2 1.972(8) .
Ru1 N5 1.990(7) .
Ru1 C30 2.016(9) .
Ru1 N1 2.048(8) .
Ru1 N3 2.055(8) .
Ru1 N4 2.143(8) .
Ru2 N9 1.968(8) .
Ru2 N8 2.063(7) .
Ru2 N7 2.066(8) .
Ru2 N10 2.073(8) .
Ru2 N6 2.116(7) .
Ru2 Cl1 2.394(3) .
P1 F2 1.545(9) 3_756
P1 F2 1.545(9) .
P1 F1 1.552(10) .
P1 F1 1.552(10) 3_756
P1 F3 1.588(7) 3_756
P1 F3 1.588(7) .
P2 F4 1.44(2) .
P2 F7 1.44(2) .
P2 F5 1.520(16) .
P2 F6 1.530(16) .
P2 F9 1.550(14) .
P2 F8 1.750(15) .
P3 F12 1.402(12) .
P3 F11 1.505(10) .
P3 F10 1.532(11) .
P3 F14 1.553(11) .
P3 F13 1.562(12) .
P3 F15 1.614(15) .
N1 C1 1.348(13) .
N1 C5 1.379(13) .
N2 C10 1.356(12) .
N2 C6 1.361(12) .
N3 C15 1.351(12) .
N3 C11 1.384(12) .
N4 C16 1.338(12) .
N4 C20 1.373(12) .
N5 C21 1.362(11) .
N5 C24 1.372(11) .
N6 C23 1.340(11) .
N6 C22 1.378(11) .
N7 C35 1.351(12) .
N7 C31 1.363(12) .
N8 C42 1.331(12) .
N8 C46 1.367(12) .
N9 C47 1.339(12) .
N9 C51 1.352(12) .
N10 C56 1.334(12) .
N10 C52 1.358(12) .
C1 C2 1.383(16) .
C1 H1 0.9500 .
C2 C3 1.383(19) .
C2 H2 0.9500 .
C3 C4 1.371(18) .
C3 H3 0.9500 .
C4 C5 1.399(15) .
C4 H4 0.9500 .
C5 C6 1.463(15) .
C6 C7 1.362(14) .
C7 C8 1.380(17) .
C7 H7 0.9500 .
C8 C9 1.386(17) .
C8 H8 0.9500 .
C9 C10 1.370(14) .
C9 H9 0.9500 .
C10 C11 1.454(15) .
C11 C12 1.407(14) .
C12 C13 1.347(16) .
C12 H12 0.9500 .
C13 C14 1.373(16) .
C13 H13 0.9500 .
C14 C15 1.391(14) .
C14 H14 0.9500 .
C15 H15 0.9500 .
C16 C17 1.389(15) .
C16 H16 0.9500 .
C17 C18 1.365(15) .
C17 H17 0.9500 .
C18 C19 1.411(13) .
C18 H18 0.9500 .
C19 C20 1.383(13) .
C19 H19 0.9500 .
C20 C21 1.494(12) .
C21 C22 1.381(12) .
C22 C31 1.470(12) .
C23 C24 1.421(11) .
C23 C36 1.482(12) .
C24 C25 1.457(12) .
C25 C26 1.405(13) .
C25 C30 1.459(12) .
C26 C27 1.367(14) .
C26 H26 0.9500 .
C27 C28 1.395(14) .
C27 H27 0.9500 .
C28 C29 1.380(14) .
C28 H28 0.9500 .
C29 C30 1.393(13) .
C29 H29 0.9500 .
C31 C32 1.373(13) .
C32 C33 1.368(14) .
C32 H32 0.9500 .
C33 C34 1.389(15) .
C33 H33 0.9500 .
C34 C35 1.394(15) .
C34 H34 0.9500 .
C35 H35 0.9500 .
C36 C37 1.376(13) .
C36 C41 1.390(13) .
C37 C38 1.376(15) .
C37 H37 0.9500 .
C38 C39 1.412(19) .
C38 H38 0.9500 .
C39 C40 1.389(18) .
C39 H39 0.9500 .
C40 C41 1.384(14) .
C40 H40 0.9500 .
C41 H41 0.9500 .
C42 C43 1.363(13) .
C42 H42 0.9500 .
C43 C44 1.380(15) .
C43 H43 0.9500 .
C44 C45 1.368(14) .
C44 H44 0.9500 .
C45 C46 1.397(13) .
C45 H45 0.9500 .
C46 C47 1.454(13) .
C47 C48 1.406(14) .
C48 C49 1.403(15) .
C48 H48 0.9500 .
C49 C50 1.365(14) .
C49 H49 0.9500 .
C50 C51 1.390(13) .
C50 H50 0.9500 .
C51 C52 1.476(14) .
C52 C53 1.392(13) .
C53 C54 1.362(16) .
C53 H53 0.9500 .
C54 C55 1.366(16) .
C54 H54 0.9500 .
C55 C56 1.391(13) .
C55 H55 0.9500 .
C56 H56 0.9500 .
C57 C58 1.93(4) .
C58 C59 1.47(3) .
C59 C60 1.33(3) .
C60 C61 1.59(6) .
C61 C62 2.02(6) .
C62 C63 1.66(4) .

loop_
_geom_torsion_atom_site_label_1
_geom_torsion_atom_site_label_2
_geom_torsion_atom_site_label_3
_geom_torsion_atom_site_label_4
_geom_torsion
N2 Ru1 N1 C1 179.6(9)
N5 Ru1 N1 C1 -5.6(9)
C30 Ru1 N1 C1 -86.5(9)
N3 Ru1 N1 C1 177.5(9)
N4 Ru1 N1 C1 72.0(9)
N2 Ru1 N1 C5 -5.4(7)
N5 Ru1 N1 C5 169.4(7)
C30 Ru1 N1 C5 88.5(7)
N3 Ru1 N1 C5 -7.5(13)
N4 Ru1 N1 C5 -113.0(7)
N5 Ru1 N2 C10 87(3)
C30 Ru1 N2 C10 87.5(7)
N1 Ru1 N2 C10 178.4(8)
N3 Ru1 N2 C10 -2.4(7)
N4 Ru1 N2 C10 -95.3(7)
N5 Ru1 N2 C6 -87(3)
C30 Ru1 N2 C6 -86.1(8)
N1 Ru1 N2 C6 4.8(7)
N3 Ru1 N2 C6 -176.0(8)
N4 Ru1 N2 C6 91.0(8)
N2 Ru1 N3 C15 -179.5(9)
N5 Ru1 N3 C15 5.7(9)
C30 Ru1 N3 C15 86.4(9)
N1 Ru1 N3 C15 -177.4(8)
N4 Ru1 N3 C15 -73.1(9)
N2 Ru1 N3 C11 1.0(7)
N5 Ru1 N3 C11 -173.8(7)
C30 Ru1 N3 C11 -93.0(7)
N1 Ru1 N3 C11 3.2(13)
N4 Ru1 N3 C11 107.5(7)
N2 Ru1 N4 C16 -13.2(9)
N5 Ru1 N4 C16 166.6(8)
C30 Ru1 N4 C16 159.0(9)
N1 Ru1 N4 C16 65.3(8)
N3 Ru1 N4 C16 -93.5(8)
N2 Ru1 N4 C20 -176.0(6)
N5 Ru1 N4 C20 3.9(6)
C30 Ru1 N4 C20 -3.7(12)
N1 Ru1 N4 C20 -97.4(6)
N3 Ru1 N4 C20 103.8(6)
N2 Ru1 N5 C21 -178(3)
C30 Ru1 N5 C21 -178.5(7)
N1 Ru1 N5 C21 91.6(7)
N3 Ru1 N5 C21 -89.6(7)
N4 Ru1 N5 C21 4.3(6)
N2 Ru1 N5 C24 2(4)
C30 Ru1 N5 C24 0.8(6)
N1 Ru1 N5 C24 -89.1(6)
N3 Ru1 N5 C24 89.8(6)
N4 Ru1 N5 C24 -176.4(7)
N9 Ru2 N6 C23 5.4(7)
N8 Ru2 N6 C23 -76.3(7)
N7 Ru2 N6 C23 -174.0(7)
N10 Ru2 N6 C23 83.8(7)
Cl1 Ru2 N6 C23 144.5(8)
N9 Ru2 N6 C22 -158.4(5)
N8 Ru2 N6 C22 119.9(6)
N7 Ru2 N6 C22 22.2(5)
N10 Ru2 N6 C22 -80.0(6)
Cl1 Ru2 N6 C22 -19.3(13)
N9 Ru2 N7 C35 -6(7)
N8 Ru2 N7 C35 62.6(8)
N10 Ru2 N7 C35 -115.7(8)
N6 Ru2 N7 C35 161.0(8)
Cl1 Ru2 N7 C35 -27.1(8)
N9 Ru2 N7 C31 -176(7)
N8 Ru2 N7 C31 -107.9(6)
N10 Ru2 N7 C31 73.7(7)
N6 Ru2 N7 C31 -9.5(6)
Cl1 Ru2 N7 C31 162.4(6)
N9 Ru2 N8 C42 179.2(9)
N7 Ru2 N8 C42 1.7(9)
N10 Ru2 N8 C42 177.0(8)
N6 Ru2 N8 C42 -77.8(9)
Cl1 Ru2 N8 C42 94.2(8)
N9 Ru2 N8 C46 3.5(6)
N7 Ru2 N8 C46 -174.1(6)
N10 Ru2 N8 C46 1.3(13)
N6 Ru2 N8 C46 106.4(6)
Cl1 Ru2 N8 C46 -81.5(6)
N8 Ru2 N9 C47 -4.9(7)
N7 Ru2 N9 C47 64(7)
N10 Ru2 N9 C47 174.3(8)
N6 Ru2 N9 C47 -102.8(7)
Cl1 Ru2 N9 C47 85.3(7)
N8 Ru2 N9 C51 -171.5(7)
N7 Ru2 N9 C51 -103(7)
N10 Ru2 N9 C51 7.7(7)
N6 Ru2 N9 C51 90.7(7)
Cl1 Ru2 N9 C51 -81.3(7)
N9 Ru2 N10 C56 176.5(9)
N8 Ru2 N10 C56 178.7(8)
N7 Ru2 N10 C56 -6.0(9)
N6 Ru2 N10 C56 71.0(8)
Cl1 Ru2 N10 C56 -98.3(8)
N9 Ru2 N10 C52 -3.3(7)
N8 Ru2 N10 C52 -1.1(13)
N7 Ru2 N10 C52 174.3(7)
N6 Ru2 N10 C52 -108.7(7)
Cl1 Ru2 N10 C52 82.0(6)
C5 N1 C1 C2 1.0(17)
Ru1 N1 C1 C2 175.9(9)
N1 C1 C2 C3 1(2)
C1 C2 C3 C4 -2(2)
C2 C3 C4 C5 1(2)
C1 N1 C5 C4 -1.7(15)
Ru1 N1 C5 C4 -177.2(9)
C1 N1 C5 C6 -179.1(9)
Ru1 N1 C5 C6 5.4(11)
C3 C4 C5 N1 0.8(19)
C3 C4 C5 C6 177.9(12)
C10 N2 C6 C7 2.7(15)
Ru1 N2 C6 C7 176.2(8)
C10 N2 C6 C5 -176.7(9)
Ru1 N2 C6 C5 -3.2(11)
N1 C5 C6 N2 -1.6(13)
C4 C5 C6 N2 -178.9(11)
N1 C5 C6 C7 179.0(11)
C4 C5 C6 C7 1.8(19)
N2 C6 C7 C8 -2.1(18)
C5 C6 C7 C8 177.1(11)
C6 C7 C8 C9 1.4(19)
C7 C8 C9 C10 -1.1(19)
C6 N2 C10 C9 -2.4(15)
Ru1 N2 C10 C9 -175.9(8)
C6 N2 C10 C11 176.7(9)
Ru1 N2 C10 C11 3.2(11)
C8 C9 C10 N2 1.6(17)
C8 C9 C10 C11 -177.3(11)
C15 N3 C11 C12 -0.2(15)
Ru1 N3 C11 C12 179.3(8)
C15 N3 C11 C10 -179.2(9)
Ru1 N3 C11 C10 0.3(11)
N2 C10 C11 N3 -2.1(13)
C9 C10 C11 N3 176.9(11)
N2 C10 C11 C12 178.9(10)
C9 C10 C11 C12 -2.1(19)
N3 C11 C12 C13 -1.1(18)
C10 C11 C12 C13 177.8(11)
C11 C12 C13 C14 1.8(19)
C12 C13 C14 C15 -1.1(18)
C11 N3 C15 C14 0.8(15)
Ru1 N3 C15 C14 -178.6(8)
C13 C14 C15 N3 -0.2(17)
C20 N4 C16 C17 1.0(15)
Ru1 N4 C16 C17 -160.9(8)
N4 C16 C17 C18 0.7(18)
C16 C17 C18 C19 -0.6(18)
C17 C18 C19 C20 -1.2(17)
C16 N4 C20 C19 -2.9(14)
Ru1 N4 C20 C19 161.2(8)
C16 N4 C20 C21 -174.6(8)
Ru1 N4 C20 C21 -10.5(9)
C18 C19 C20 N4 3.0(15)
C18 C19 C20 C21 174.0(9)
C24 N5 C21 C22 -5.8(12)
Ru1 N5 C21 C22 173.6(6)
C24 N5 C21 C20 169.7(7)
Ru1 N5 C21 C20 -11.0(9)
N4 C20 C21 N5 13.8(11)
C19 C20 C21 N5 -157.7(9)
N4 C20 C21 C22 -171.2(8)
C19 C20 C21 C22 17.3(15)
C23 N6 C22 C21 -16.1(11)
Ru2 N6 C22 C21 149.7(7)
C23 N6 C22 C31 162.7(7)
Ru2 N6 C22 C31 -31.6(8)
N5 C21 C22 N6 17.3(12)
C20 C21 C22 N6 -157.4(8)
N5 C21 C22 C31 -161.3(8)
C20 C21 C22 C31 24.1(14)
C22 N6 C23 C24 3.6(11)
Ru2 N6 C23 C24 -159.1(6)
C22 N6 C23 C36 -175.9(7)
Ru2 N6 C23 C36 21.4(11)
C21 N5 C24 C23 -6.4(11)
Ru1 N5 C24 C23 174.3(5)
C21 N5 C24 C25 177.9(7)
Ru1 N5 C24 C25 -1.4(9)
N6 C23 C24 N5 7.5(12)
C36 C23 C24 N5 -173.0(8)
N6 C23 C24 C25 -177.6(8)
C36 C23 C24 C25 1.9(13)
N5 C24 C25 C26 -176.3(8)
C23 C24 C25 C26 8.6(15)
N5 C24 C25 C30 1.4(10)
C23 C24 C25 C30 -173.7(8)
C24 C25 C26 C27 -177.8(9)
C30 C25 C26 C27 4.5(14)
C25 C26 C27 C28 -1.0(16)
C26 C27 C28 C29 -4.1(15)
C27 C28 C29 C30 5.7(15)
C28 C29 C30 C25 -2.1(13)
C28 C29 C30 Ru1 177.8(7)
C26 C25 C30 C29 -3.0(12)
C24 C25 C30 C29 179.1(8)
C26 C25 C30 Ru1 177.2(6)
C24 C25 C30 Ru1 -0.8(9)
N2 Ru1 C30 C29 0.2(9)
N5 Ru1 C30 C29 -179.9(9)
N1 Ru1 C30 C29 -79.0(8)
N3 Ru1 C30 C29 79.2(8)
N4 Ru1 C30 C29 -172.3(8)
N2 Ru1 C30 C25 -179.9(6)
N5 Ru1 C30 C25 0.0(6)
N1 Ru1 C30 C25 100.9(6)
N3 Ru1 C30 C25 -100.9(6)
N4 Ru1 C30 C25 7.6(12)
C35 N7 C31 C32 -3.9(13)
Ru2 N7 C31 C32 167.4(7)
C35 N7 C31 C22 -175.7(8)
Ru2 N7 C31 C22 -4.4(10)
N6 C22 C31 N7 24.5(11)
C21 C22 C31 N7 -156.9(8)
N6 C22 C31 C32 -147.0(9)
C21 C22 C31 C32 31.6(14)
N7 C31 C32 C33 3.9(15)
C22 C31 C32 C33 174.7(9)
C31 C32 C33 C34 -0.9(16)
C32 C33 C34 C35 -1.8(16)
C31 N7 C35 C34 1.0(15)
Ru2 N7 C35 C34 -169.3(8)
C33 C34 C35 N7 1.8(16)
N6 C23 C36 C37 79.4(11)
C24 C23 C36 C37 -100.1(10)
N6 C23 C36 C41 -109.3(10)
C24 C23 C36 C41 71.2(11)
C41 C36 C37 C38 0.8(15)
C23 C36 C37 C38 172.1(10)
C36 C37 C38 C39 -2.4(18)
C37 C38 C39 C40 2.5(19)
C38 C39 C40 C41 -1.1(18)
C39 C40 C41 C36 -0.5(16)
C37 C36 C41 C40 0.7(15)
C23 C36 C41 C40 -170.5(9)
C46 N8 C42 C43 0.8(15)
Ru2 N8 C42 C43 -174.8(8)
N8 C42 C43 C44 -1.3(18)
C42 C43 C44 C45 -0.3(17)
C43 C44 C45 C46 2.3(16)
C42 N8 C46 C45 1.3(14)
Ru2 N8 C46 C45 177.6(7)
C42 N8 C46 C47 -178.1(9)
Ru2 N8 C46 C47 -1.8(10)
C44 C45 C46 N8 -2.9(15)
C44 C45 C46 C47 176.5(10)
C51 N9 C47 C48 -5.1(15)
Ru2 N9 C47 C48 -171.0(7)
C51 N9 C47 C46 171.1(9)
Ru2 N9 C47 C46 5.3(11)
N8 C46 C47 N9 -2.0(12)
C45 C46 C47 N9 178.6(9)
N8 C46 C47 C48 173.8(9)
C45 C46 C47 C48 -5.5(16)
N9 C47 C48 C49 2.6(15)
C46 C47 C48 C49 -173.1(10)
C47 C48 C49 C50 -0.5(16)
C48 C49 C50 C51 0.8(16)
C47 N9 C51 C50 5.4(14)
Ru2 N9 C51 C50 171.3(7)
C47 N9 C51 C52 -176.3(9)
Ru2 N9 C51 C52 -10.4(11)
C49 C50 C51 N9 -3.1(15)
C49 C50 C51 C52 178.9(10)
C56 N10 C52 C53 1.0(15)
Ru2 N10 C52 C53 -179.1(8)
C56 N10 C52 C51 179.0(8)
Ru2 N10 C52 C51 -1.2(11)
N9 C51 C52 N10 7.3(12)
C50 C51 C52 N10 -174.5(10)
N9 C51 C52 C53 -174.7(10)
C50 C51 C52 C53 3.4(17)
N10 C52 C53 C54 -3.3(17)
C51 C52 C53 C54 178.9(10)
C52 C53 C54 C55 2.3(18)
C53 C54 C55 C56 0.7(18)
C52 N10 C56 C55 2.2(15)
Ru2 N10 C56 C55 -177.6(8)
C54 C55 C56 N10 -3.1(17)
C57 C58 C59 C60 -93(10)
C58 C59 C60 C61 -6(20)
C59 C60 C61 C62 -170(9)
C60 C61 C62 C63 87(12)
